data_7231996
loop_
_publ_author_name
'Yekke-ghasemi, Zahra'
'Takjoo, Reza'
'Ramezani, Mohammad'
'Mague, Joel T.'

_publ_section_title
;
 Molecular design and synthesis of new dithiocarbazate complexes; crystal
 structure, bioactivities and nano studies
;
_journal_issue 73
_journal_name_full 'RSC Advances'
_journal_page_first 41795
_journal_paper_doi 10.1039/C8RA07100D
_journal_volume 8
_journal_year 2018
_chemical_formula_moiety 'C20 H22 N4 O2 S4'
_chemical_formula_sum 'C20 H22 N4 O2 S4'
_chemical_formula_weight 478.65
_chemical_name_systematic
2-[(1<i>E</i>)-[(2<i>Z</i>)-2-[(ethylsulfanyl)({[(1<i>E</i>)-(ethylsulfanyl)[(<i>Z</i>)-2-[(2-hydroxyphenyl)methylidene]hydrazin-1-ylidene]methyl]disulfanyl})methylidene]hydrazin-1-ylidene]methyl]phenol
_space_group_crystal_system monoclinic
_space_group_IT_number 15
_space_group_name_Hall '-C 2yc'
_space_group_name_H-M_alt 'C 1 2/c 1'
_symmetry_space_group_name_Hall '-C 2yc'
_symmetry_space_group_name_H-M 'C 1 2/c 1'
_atom_sites_solution_hydrogens difmap
_atom_sites_solution_primary direct
_atom_sites_solution_secondary difmap
_audit_block_doi 10.5517/ccdc.csd.cc204fj4
_audit_creation_method SHELXL-2014/7
_audit_update_record
;
2018-06-24 deposited with the CCDC.
2018-09-24 downloaded from the CCDC.
;
_cell_angle_alpha 90
_cell_angle_beta 105.353(1)
_cell_angle_gamma 90
_cell_formula_units_Z 4
_cell_length_a 23.712(2)
_cell_length_b 9.1025(8)
_cell_length_c 10.4517(9)
_cell_measurement_reflns_used 3730
_cell_measurement_temperature 100(2)
_cell_measurement_theta_max 28.8667
_cell_measurement_theta_min 2.4083
_cell_volume 2175.4(3)
_computing_cell_refinement '<i>SAINT</i> (Bruker, 2016)'
_computing_data_collection '<i>APEX3</i> (Bruker, 2016)'
_computing_data_reduction '<i>SAINT</i> (Bruker, 2016)'
_computing_molecular_graphics '<i>DIAMOND</i> (Brandenburg & Putz, 2012)'
_computing_publication_material '<i>SHELXTL</i> (Bruker, 2016)'
_computing_structure_refinement '<i>SHELXL-2014/7</i> (Sheldrick, 2015<i>b</i>)'
_computing_structure_solution '<i>SHELXT</i> (Sheldrick, 2015<i>a</i>)'
_diffrn_ambient_temperature 100(2)
_diffrn_detector_area_resol_mean 8.3333
_diffrn_measured_fraction_theta_full 0.993
_diffrn_measured_fraction_theta_max 0.960
_diffrn_measurement_device_type 'Bruker Smart APEX CCD'
_diffrn_measurement_method '\f and \w scans'
_diffrn_radiation_monochromator graphite
_diffrn_radiation_type MoK\a
_diffrn_radiation_wavelength 0.71073
_diffrn_reflns_av_R_equivalents 0.0374
_diffrn_reflns_av_unetI/netI 0.0472
_diffrn_reflns_Laue_measured_fraction_full 0.993
_diffrn_reflns_Laue_measured_fraction_max 0.960
_diffrn_reflns_limit_h_max 31
_diffrn_reflns_limit_h_min -32
_diffrn_reflns_limit_k_max 12
_diffrn_reflns_limit_k_min -12
_diffrn_reflns_limit_l_max 14
_diffrn_reflns_limit_l_min -14
_diffrn_reflns_number 10130
_diffrn_reflns_point_group_measured_fraction_full 0.993
_diffrn_reflns_point_group_measured_fraction_max 0.960
_diffrn_reflns_theta_full 28.250
_diffrn_reflns_theta_max 28.963
_diffrn_reflns_theta_min 1.781
_diffrn_source 'fine-focus sealed tube'
_exptl_absorpt_coefficient_mu 0.462
_exptl_absorpt_correction_T_max 0.97
_exptl_absorpt_correction_T_min 0.84
_exptl_absorpt_correction_type multi-scan
_exptl_absorpt_process_details '<i>SADABS</i> (Bruker, 2016)'
_exptl_crystal_colour colourless
_exptl_crystal_density_diffrn 1.462
_exptl_crystal_density_method 'not measured'
_exptl_crystal_description column
_exptl_crystal_F_000 1000
_exptl_crystal_size_max 0.200
_exptl_crystal_size_mid 0.080
_exptl_crystal_size_min 0.060
_exptl_transmission_factor_max 0.928
_exptl_transmission_factor_min 0.803
_refine_diff_density_max 0.497
_refine_diff_density_min -0.239
_refine_diff_density_rms 0.082
_refine_ls_extinction_method none
_refine_ls_goodness_of_fit_ref 1.079
_refine_ls_hydrogen_treatment refall
_refine_ls_matrix_type full
_refine_ls_number_parameters 180
_refine_ls_number_reflns 2776
_refine_ls_number_restraints 0
_refine_ls_restrained_S_all 1.079
_refine_ls_R_factor_all 0.0507
_refine_ls_R_factor_gt 0.0378
_refine_ls_shift/su_max 0.001
_refine_ls_shift/su_mean 0.000
_refine_ls_structure_factor_coef Fsqd
_refine_ls_weighting_details 'w=1/[\s^2^(Fo^2^)+(0.0540P)^2^] where P=(Fo^2^+2Fc^2^)/3'
_refine_ls_weighting_scheme calc
_refine_ls_wR_factor_gt 0.0933
_refine_ls_wR_factor_ref 0.0970
_reflns_Friedel_coverage 0.000
_reflns_number_gt 2211
_reflns_number_total 2776
_reflns_threshold_expression 'I > 2\s(I)'
_cod_data_source_file c8ra07100d2.cif
_cod_data_source_block JTM651_0m
_cod_original_cell_volume 2175.3(3)
_cod_database_code 7231996
_shelx_shelxl_version_number 2014/7
_shelx_space_group_comment
;
The symmetry employed for this shelxl refinement is uniquely defined
by the following loop, which should always be used as a source of
symmetry information in preference to the above space-group names.
They are only intended as comments.
;
_shelx_estimated_absorpt_t_min 0.913
_shelx_estimated_absorpt_t_max 0.973

loop_
_space_group_symop_operation_xyz
'x, y, z'
'-x, y, -z+1/2'
'x+1/2, y+1/2, z'
'-x+1/2, y+1/2, -z+1/2'
'-x, -y, -z'
'x, -y, z-1/2'
'-x+1/2, -y+1/2, -z'
'x+1/2, -y+1/2, z-1/2'

loop_
_atom_site_label
_atom_site_type_symbol
_atom_site_fract_x
_atom_site_fract_y
_atom_site_fract_z
_atom_site_U_iso_or_equiv
_atom_site_adp_type
_atom_site_occupancy
_atom_site_site_symmetry_order
_atom_site_calc_flag
S1 S 0.46079(2) 0.55099(5) 0.27341(4) 0.01508(13) Uani 1 1 d
S2 S 0.53842(2) 0.76642(5) 0.46335(4) 0.01608(13) Uani 1 1 d
O1 O 0.32975(6) 0.35714(15) 0.29593(13) 0.0211(3) Uani 1 1 d
H1 H 0.3569(11) 0.426(3) 0.322(3) 0.049(7) Uiso 1 1 d
N1 N 0.38644(6) 0.58427(16) 0.42841(14) 0.0155(3) Uani 1 1 d
N2 N 0.43462(6) 0.67535(16) 0.48203(14) 0.0163(3) Uani 1 1 d
C1 C 0.28631(7) 0.39303(19) 0.35268(16) 0.0164(4) Uani 1 1 d
C2 C 0.23573(8) 0.3081(2) 0.32014(18) 0.0195(4) Uani 1 1 d
H2 H 0.2330(9) 0.226(2) 0.260(2) 0.025(6) Uiso 1 1 d
C3 C 0.19002(8) 0.3404(2) 0.37463(19) 0.0222(4) Uani 1 1 d
H3 H 0.1571(11) 0.283(2) 0.348(2) 0.038(7) Uiso 1 1 d
C4 C 0.19402(8) 0.4566(2) 0.46254(19) 0.0220(4) Uani 1 1 d
H4 H 0.1638(9) 0.478(2) 0.502(2) 0.026(5) Uiso 1 1 d
C5 C 0.24471(8) 0.5399(2) 0.49740(17) 0.0183(4) Uani 1 1 d
H5 H 0.2478(8) 0.622(2) 0.5588(18) 0.012(4) Uiso 1 1 d
C6 C 0.29151(7) 0.51044(19) 0.44307(16) 0.0151(4) Uani 1 1 d
C7 C 0.34406(7) 0.59962(19) 0.48305(17) 0.0153(4) Uani 1 1 d
H7 H 0.3454(8) 0.672(2) 0.5500(17) 0.009(4) Uiso 1 1 d
C8 C 0.47338(7) 0.66772(18) 0.41603(16) 0.0139(3) Uani 1 1 d
C9 C 0.52940(8) 0.8502(2) 0.61482(18) 0.0190(4) Uani 1 1 d
H9A H 0.5265(9) 0.777(2) 0.669(2) 0.022(5) Uiso 1 1 d
H9B H 0.4917(9) 0.905(2) 0.591(2) 0.026(5) Uiso 1 1 d
C10 C 0.58083(8) 0.9508(2) 0.6730(2) 0.0216(4) Uani 1 1 d
H10A H 0.6169(9) 0.904(2) 0.6954(19) 0.019(5) Uiso 1 1 d
H10B H 0.5727(10) 1.000(2) 0.755(2) 0.037(6) Uiso 1 1 d
H10C H 0.5827(9) 1.034(2) 0.608(2) 0.026(6) Uiso 1 1 d

loop_
_atom_site_aniso_label
_atom_site_aniso_U_11
_atom_site_aniso_U_22
_atom_site_aniso_U_33
_atom_site_aniso_U_23
_atom_site_aniso_U_13
_atom_site_aniso_U_12
S1 0.0152(2) 0.0162(2) 0.0145(2) -0.00133(15) 0.00524(16) -0.00235(16)
S2 0.0148(2) 0.0183(2) 0.0164(2) -0.00300(16) 0.00644(17) -0.00324(16)
O1 0.0171(7) 0.0238(7) 0.0237(7) -0.0072(6) 0.0076(5) -0.0019(5)
N1 0.0133(7) 0.0172(7) 0.0161(7) -0.0003(6) 0.0042(6) -0.0027(6)
N2 0.0148(7) 0.0155(7) 0.0193(8) -0.0018(6) 0.0055(6) -0.0029(6)
C1 0.0162(9) 0.0188(9) 0.0141(8) 0.0037(7) 0.0036(7) 0.0017(7)
C2 0.0209(10) 0.0186(9) 0.0162(9) 0.0014(7) -0.0002(7) -0.0017(7)
C3 0.0164(9) 0.0266(10) 0.0209(9) 0.0059(8) 0.0003(7) -0.0052(8)
C4 0.0144(9) 0.0294(11) 0.0236(10) 0.0060(8) 0.0074(7) 0.0012(8)
C5 0.0184(9) 0.0206(9) 0.0168(9) 0.0031(7) 0.0063(7) 0.0018(7)
C6 0.0142(8) 0.0163(8) 0.0144(8) 0.0053(6) 0.0030(6) 0.0013(7)
C7 0.0169(9) 0.0149(8) 0.0141(8) 0.0013(7) 0.0039(7) 0.0010(7)
C8 0.0143(8) 0.0121(8) 0.0148(8) 0.0010(6) 0.0029(6) 0.0007(6)
C9 0.0210(10) 0.0186(10) 0.0189(9) -0.0029(7) 0.0081(7) -0.0013(7)
C10 0.0194(10) 0.0229(10) 0.0224(10) -0.0050(8) 0.0052(8) -0.0011(8)

loop_
_atom_type_symbol
_atom_type_description
_atom_type_scat_dispersion_real
_atom_type_scat_dispersion_imag
_atom_type_scat_source
C C 0.0033 0.0016 'International Tables Vol C Tables 4.2.6.8 and 6.1.1.4'
H H 0.0000 0.0000 'International Tables Vol C Tables 4.2.6.8 and 6.1.1.4'
N N 0.0061 0.0033 'International Tables Vol C Tables 4.2.6.8 and 6.1.1.4'
O O 0.0106 0.0060 'International Tables Vol C Tables 4.2.6.8 and 6.1.1.4'
S S 0.1246 0.1234 'International Tables Vol C Tables 4.2.6.8 and 6.1.1.4'

loop_
_geom_angle_atom_site_label_1
_geom_angle_atom_site_label_2
_geom_angle_atom_site_label_3
_geom_angle
_geom_angle_site_symmetry_3
C8 S1 S1 103.75(6) 2_655
C8 S2 C9 99.45(8) .
C1 O1 H1 105.8(16) .
C7 N1 N2 114.03(14) .
C8 N2 N1 112.03(14) .
O1 C1 C2 117.66(16) .
O1 C1 C6 122.23(16) .
C2 C1 C6 120.10(16) .
C3 C2 C1 120.01(17) .
C3 C2 H2 120.4(12) .
C1 C2 H2 119.6(12) .
C2 C3 C4 120.75(17) .
C2 C3 H3 116.9(14) .
C4 C3 H3 122.3(14) .
C5 C4 C3 119.58(17) .
C5 C4 H4 118.5(13) .
C3 C4 H4 121.9(13) .
C4 C5 C6 120.91(17) .
C4 C5 H5 120.2(11) .
C6 C5 H5 118.9(11) .
C5 C6 C1 118.63(16) .
C5 C6 C7 119.20(16) .
C1 C6 C7 122.16(15) .
N1 C7 C6 121.48(16) .
N1 C7 H7 121.5(11) .
C6 C7 H7 117.0(11) .
N2 C8 S2 121.61(13) .
N2 C8 S1 119.50(13) .
S2 C8 S1 118.89(9) .
C10 C9 S2 109.55(13) .
C10 C9 H9A 112.5(14) .
S2 C9 H9A 107.1(13) .
C10 C9 H9B 111.8(12) .
S2 C9 H9B 107.2(11) .
H9A C9 H9B 108.5(17) .
C9 C10 H10A 114.4(12) .
C9 C10 H10B 106.7(13) .
H10A C10 H10B 110.7(17) .
C9 C10 H10C 110.5(12) .
H10A C10 H10C 107.9(17) .
H10B C10 H10C 106.4(16) .

loop_
_geom_bond_atom_site_label_1
_geom_bond_atom_site_label_2
_geom_bond_distance
_geom_bond_site_symmetry_2
S1 C8 1.7900(17) .
S1 S1 2.0444(8) 2_655
S2 C8 1.7398(17) .
S2 C9 1.8204(18) .
O1 C1 1.358(2) .
O1 H1 0.88(3) .
N1 C7 1.288(2) .
N1 N2 1.4027(19) .
N2 C8 1.289(2) .
C1 C2 1.391(2) .
C1 C6 1.410(2) .
C2 C3 1.383(3) .
C2 H2 0.97(2) .
C3 C4 1.387(3) .
C3 H3 0.92(2) .
C4 C5 1.386(3) .
C4 H4 0.94(2) .
C5 C6 1.400(2) .
C5 H5 0.976(19) .
C6 C7 1.453(2) .
C7 H7 0.955(18) .
C9 C10 1.518(3) .
C9 H9A 0.89(2) .
C9 H9B 1.00(2) .
C10 H10A 0.93(2) .
C10 H10B 1.03(2) .
C10 H10C 1.02(2) .

loop_
_geom_hbond_atom_site_label_D
_geom_hbond_atom_site_label_H
_geom_hbond_atom_site_label_A
_geom_hbond_distance_DH
_geom_hbond_distance_HA
_geom_hbond_distance_DA
_geom_hbond_angle_DHA
O1 H1 N1 0.88(3) 1.85(3) 2.648(2) 150(2)

loop_
_geom_torsion_atom_site_label_1
_geom_torsion_atom_site_label_2
_geom_torsion_atom_site_label_3
_geom_torsion_atom_site_label_4
_geom_torsion
_geom_torsion_site_symmetry_1
C7 N1 N2 C8 -173.33(15) .
O1 C1 C2 C3 -179.67(16) .
C6 C1 C2 C3 1.2(3) .
C1 C2 C3 C4 -0.4(3) .
C2 C3 C4 C5 -0.8(3) .
C3 C4 C5 C6 1.3(3) .
C4 C5 C6 C1 -0.5(3) .
C4 C5 C6 C7 -179.49(16) .
O1 C1 C6 C5 -179.83(15) .
C2 C1 C6 C5 -0.7(2) .
O1 C1 C6 C7 -0.9(3) .
C2 C1 C6 C7 178.22(16) .
N2 N1 C7 C6 -177.85(14) .
C5 C6 C7 N1 -174.57(16) .
C1 C6 C7 N1 6.5(3) .
N1 N2 C8 S2 -178.50(11) .
N1 N2 C8 S1 0.6(2) .
C9 S2 C8 N2 3.10(17) .
C9 S2 C8 S1 -176.00(10) .
S1 S1 C8 N2 -170.49(13) 2_655
S1 S1 C8 S2 8.63(11) 2_655
C8 S2 C9 C10 -177.21(13) .
